data_4075424
loop_
_publ_author_name
'Hilton, Cameron L.'
'King, Benjamin T.'

_publ_section_title
;
 Four Homologous Zirconium 2,2&#x2018;-Biphenyldiyls:&#x00A0; Synthesis,
 Structure, and Reactivity
;
_journal_issue 17
_journal_name_full Organometallics
_journal_page_first 4058
_journal_paper_doi 10.1021/om060270b
_journal_volume 25
_journal_year 2006
_chemical_formula_sum 'C68 H86 Li2 O8 Zr'
_chemical_formula_weight 1136.47
_chemical_name_common trisbiphyzirconate
_chemical_name_systematic
; 
 tris(2,2'-biphenyldiyl)zirconate lithium 
;
_space_group_IT_number 15
_symmetry_cell_setting monoclinic
_symmetry_space_group_name_Hall '-C 2yc'
_symmetry_space_group_name_H-M 'C 1 2/c 1'
_atom_sites_solution_hydrogens geom
_atom_sites_solution_primary direct
_atom_sites_solution_secondary difmap
_audit_creation_method SHELXL-97
_cell_angle_alpha 90.00
_cell_angle_beta 131.001(8)
_cell_angle_gamma 90.00
_cell_formula_units_Z 4
_cell_length_a 28.632(10)
_cell_length_b 13.128(5)
_cell_length_c 21.206(7)
_cell_measurement_temperature 173(2)
_cell_volume 6016(4)
_computing_structure_refinement 'SHELXL-97 (Sheldrick, 1997)'
_computing_structure_solution 'SHELXS-97 (Sheldrick, 1990)'
_diffrn_ambient_temperature 100(2)
_diffrn_measured_fraction_theta_full 1.000
_diffrn_measured_fraction_theta_max 1.000
_diffrn_radiation_monochromator graphite
_diffrn_radiation_source 'fine-focus sealed tube'
_diffrn_radiation_type MoK\a
_diffrn_radiation_wavelength 0.71073
_diffrn_reflns_av_R_equivalents 0.0660
_diffrn_reflns_av_sigmaI/netI 0.0464
_diffrn_reflns_limit_h_max 37
_diffrn_reflns_limit_h_min -37
_diffrn_reflns_limit_k_max 17
_diffrn_reflns_limit_k_min -17
_diffrn_reflns_limit_l_max 27
_diffrn_reflns_limit_l_min -27
_diffrn_reflns_number 38854
_diffrn_reflns_theta_full 27.50
_diffrn_reflns_theta_max 27.50
_diffrn_reflns_theta_min 1.82
_exptl_absorpt_coefficient_mu 0.237
_exptl_absorpt_correction_T_max 0.9541
_exptl_absorpt_correction_T_min 0.9300
_exptl_absorpt_correction_type multi-scan
_exptl_absorpt_process_details 'SADABS V2.10 (Sheldrick, G.M., 2003)'
_exptl_crystal_density_diffrn 1.255
_exptl_crystal_density_method 'not measured'
_exptl_crystal_F_000 2416
_exptl_crystal_size_max 0.31
_exptl_crystal_size_mid 0.23
_exptl_crystal_size_min 0.20
_refine_diff_density_max 1.072
_refine_diff_density_min -0.959
_refine_diff_density_rms 0.085
_refine_ls_extinction_method none
_refine_ls_goodness_of_fit_ref 1.542
_refine_ls_hydrogen_treatment mixed
_refine_ls_matrix_type full
_refine_ls_number_parameters 357
_refine_ls_number_reflns 6914
_refine_ls_number_restraints 0
_refine_ls_restrained_S_all 1.542
_refine_ls_R_factor_all 0.0761
_refine_ls_R_factor_gt 0.0559
_refine_ls_shift/su_max 0.001
_refine_ls_shift/su_mean 0.000
_refine_ls_structure_factor_coef Fsqd
_refine_ls_weighting_details 'calc w=1/[\s^2^(Fo^2^)+(0.0449P)^2^+0.0000P] where P=(Fo^2^+2Fc^2^)/3'
_refine_ls_weighting_scheme calc
_refine_ls_wR_factor_gt 0.1253
_refine_ls_wR_factor_ref 0.1323
_reflns_number_gt 5463
_reflns_number_total 6914
_reflns_threshold_expression >2sigma(I)
_cod_data_source_file om060270bsi20060327_051252.cif
_cod_data_source_block ch69cc
_cod_original_cell_volume 6015(4)
_cod_original_sg_symbol_H-M c_1_2/c_1
_cod_database_code 4075424

loop_
_symmetry_equiv_pos_as_xyz
'x, y, z'
'-x, y, -z+1/2'
'x+1/2, y+1/2, z'
'-x+1/2, y+1/2, -z+1/2'
'-x, -y, -z'
'x, -y, z-1/2'
'-x+1/2, -y+1/2, -z'
'x+1/2, -y+1/2, z-1/2'

loop_
_atom_site_label
_atom_site_type_symbol
_atom_site_fract_x
_atom_site_fract_y
_atom_site_fract_z
_atom_site_U_iso_or_equiv
_atom_site_adp_type
_atom_site_occupancy
_atom_site_symmetry_multiplicity
_atom_site_calc_flag
_atom_site_refinement_flags
Zr1 Zr 0.5000 0.53097(3) 0.7500 0.01954(11) Uani 1 2 d S
C9 C 0.39339(12) 0.6531(2) 0.74691(17) 0.0240(6) Uani 1 1 d .
H9A H 0.4145 0.6223 0.8000 0.029 Uiso 1 1 calc R
C8 C 0.41239(11) 0.62819(19) 0.70242(16) 0.0221(5) Uani 1 1 d .
C1 C 0.45038(12) 0.58672(19) 0.61384(16) 0.0230(6) Uani 1 1 d .
C6 C 0.39702(12) 0.6490(2) 0.57356(16) 0.0235(6) Uani 1 1 d .
C5 C 0.36271(13) 0.6803(2) 0.49074(18) 0.0329(7) Uani 1 1 d .
H5A H 0.3276 0.7229 0.4652 0.039 Uiso 1 1 calc R
C7 C 0.37915(11) 0.67677(19) 0.62375(16) 0.0225(5) Uani 1 1 d .
C10 C 0.34539(12) 0.7205(2) 0.71771(18) 0.0266(6) Uani 1 1 d .
H10A H 0.3336 0.7334 0.7497 0.032 Uiso 1 1 calc R
C2 C 0.46502(13) 0.5591(2) 0.56446(17) 0.0264(6) Uani 1 1 d .
H2A H 0.5004 0.5175 0.5890 0.032 Uiso 1 1 calc R
C3 C 0.43084(13) 0.5890(2) 0.48192(17) 0.0295(6) Uani 1 1 d .
H3A H 0.4426 0.5682 0.4511 0.035 Uiso 1 1 calc R
O1 O 0.29817(9) 0.99302(15) 0.98779(12) 0.0320(5) Uani 1 1 d .
C54 C 0.30924(15) 0.9678(3) 1.06305(19) 0.0408(7) Uani 1 1 d .
H54A H 0.3315 1.0239 1.1043 0.049 Uiso 1 1 calc R
H54B H 0.3342 0.9048 1.0886 0.049 Uiso 1 1 calc R
C13 C 0.45811(13) 0.3839(2) 0.76289(17) 0.0267(6) Uani 1 1 d .
C53 C 0.23271(13) 0.9857(3) 0.91734(19) 0.0380(7) Uani 1 1 d .
H53A H 0.2253 0.9519 0.8697 0.046 Uiso 1 1 calc R
H53B H 0.2137 1.0543 0.8994 0.046 Uiso 1 1 calc R
C14 C 0.47510(13) 0.2881(2) 0.75224(16) 0.0247(6) Uani 1 1 d .
C18 C 0.41180(14) 0.3813(2) 0.76852(18) 0.0298(6) Uani 1 1 d .
H18A H 0.3994 0.4436 0.7764 0.036 Uiso 1 1 calc R
C52 C 0.24546(18) 0.9525(3) 1.0357(2) 0.0596(11) Uani 1 1 d .
H52A H 0.2465 0.8979 1.0688 0.072 Uiso 1 1 calc R
H52B H 0.2305 1.0161 1.0422 0.072 Uiso 1 1 calc R
C12 C 0.33200(12) 0.7465(2) 0.59474(18) 0.0285(6) Uani 1 1 d .
H12A H 0.3112 0.7793 0.5425 0.034 Uiso 1 1 calc R
C16 C 0.39972(15) 0.2000(2) 0.75049(18) 0.0343(7) Uani 1 1 d .
H16A H 0.3800 0.1387 0.7456 0.041 Uiso 1 1 calc R
C17 C 0.38332(14) 0.2917(2) 0.76312(18) 0.0318(7) Uani 1 1 d .
H17A H 0.3527 0.2936 0.7681 0.038 Uiso 1 1 calc R
C15 C 0.44554(14) 0.1986(2) 0.74495(18) 0.0318(7) Uani 1 1 d .
H15A H 0.4569 0.1357 0.7361 0.038 Uiso 1 1 calc R
C11 C 0.31511(13) 0.7684(2) 0.64171(18) 0.0319(7) Uani 1 1 d .
H11A H 0.2830 0.8159 0.6216 0.038 Uiso 1 1 calc R
C51 C 0.20560(16) 0.9231(3) 0.9467(2) 0.0481(9) Uani 1 1 d .
H51A H 0.1618 0.9413 0.9157 0.058 Uiso 1 1 calc R
H51B H 0.2085 0.8492 0.9404 0.058 Uiso 1 1 calc R
C4 C 0.37969(14) 0.6494(2) 0.44569(18) 0.0347(7) Uani 1 1 d .
H4A H 0.3557 0.6702 0.3892 0.042 Uiso 1 1 calc R
O3 O 0.42966(9) 1.06695(15) 1.05031(12) 0.0324(5) Uani 1 1 d .
O4 O 0.32188(10) 1.00560(16) 0.86408(13) 0.0391(5) Uani 1 1 d .
O2 O 0.38779(10) 0.84424(16) 1.00582(16) 0.0488(6) Uani 1 1 d .
C84 C 0.27541(19) 0.9804(3) 0.7254(2) 0.0594(10) Uani 1 1 d .
H84A H 0.2410 0.9437 0.6741 0.071 Uiso 1 1 calc R
H84B H 0.3098 0.9889 0.7255 0.071 Uiso 1 1 calc R
C64 C 0.46891(15) 1.1122(3) 1.0382(2) 0.0480(9) Uani 1 1 d .
H64A H 0.4570 1.1310 0.9861 0.058 Uiso 1 1 calc R
C63 C 0.45846(14) 1.0799(2) 1.13675(18) 0.0360(7) Uani 1 1 d .
H63A H 0.4555 1.0163 1.1590 0.043 Uiso 1 1 calc R
H63B H 0.4379 1.1354 1.1423 0.043 Uiso 1 1 calc R
C62 C 0.52519(17) 1.1062(3) 1.1835(2) 0.0520(10) Uani 1 1 d .
H62A H 0.5374 1.1684 1.2176 0.062 Uiso 1 1 calc R
H62B H 0.5528 1.0495 1.2205 0.062 Uiso 1 1 calc R
C74 C 0.44338(15) 0.8119(3) 1.0253(2) 0.0452(8) Uani 1 1 d .
H74A H 0.4786 0.8147 1.0864 0.054 Uiso 1 1 calc R
H74B H 0.4529 0.8553 0.9969 0.054 Uiso 1 1 calc R
C83 C 0.29999(18) 1.1037(3) 0.8251(2) 0.0479(9) Uani 1 1 d .
H83A H 0.3346 1.1459 0.8399 0.057 Uiso 1 1 calc R
H83B H 0.2801 1.1397 0.8431 0.057 Uiso 1 1 calc R
C82 C 0.29586(18) 0.9277(3) 0.8009(2) 0.0522(9) Uani 1 1 d .
H82A H 0.2604 0.8940 0.7906 0.063 Uiso 1 1 calc R
H82B H 0.3274 0.8755 0.8186 0.063 Uiso 1 1 calc R
C73 C 0.38771(16) 0.6644(3) 1.0044(3) 0.0507(9) Uani 1 1 d .
H73A H 0.4108 0.6310 1.0595 0.061 Uiso 1 1 calc R
H73B H 0.3586 0.6145 0.9601 0.061 Uiso 1 1 calc R
C81 C 0.2540(2) 1.0834(3) 0.7330(2) 0.0665(12) Uani 1 1 d .
H81A H 0.2555 1.1372 0.7016 0.080 Uiso 1 1 calc R
H81B H 0.2114 1.0789 0.7123 0.080 Uiso 1 1 calc R
C72 C 0.35414(19) 0.7550(3) 0.9982(3) 0.0619(11) Uani 1 1 d .
H72A H 0.3113 0.7556 0.9438 0.074 Uiso 1 1 calc R
H72B H 0.3525 0.7544 1.0434 0.074 Uiso 1 1 calc R
C71 C 0.4308(2) 0.7036(3) 0.9940(3) 0.0808(16) Uani 1 1 d .
H71A H 0.4115 0.7017 0.9346 0.097 Uiso 1 1 calc R
H71B H 0.4695 0.6633 1.0274 0.097 Uiso 1 1 calc R
C61 C 0.5278(2) 1.1235(6) 1.1169(3) 0.136(3) Uani 1 1 d .
H61A H 0.5435 1.1929 1.1222 0.163 Uiso 1 1 calc R
H61B H 0.5567 1.0740 1.1229 0.163 Uiso 1 1 calc R
Li1 Li 0.3591(2) 0.9815(4) 0.9780(3) 0.0352(11) Uani 1 1 d .

loop_
_atom_site_aniso_label
_atom_site_aniso_U_11
_atom_site_aniso_U_22
_atom_site_aniso_U_33
_atom_site_aniso_U_23
_atom_site_aniso_U_13
_atom_site_aniso_U_12
Zr1 0.02098(19) 0.01550(18) 0.0244(2) 0.000 0.01584(16) 0.000
C9 0.0221(13) 0.0230(13) 0.0253(14) -0.0039(11) 0.0148(12) -0.0046(11)
C8 0.0190(13) 0.0183(13) 0.0280(14) -0.0043(10) 0.0149(12) -0.0053(10)
C1 0.0208(13) 0.0216(13) 0.0254(14) -0.0045(11) 0.0146(12) -0.0047(10)
C6 0.0208(13) 0.0243(14) 0.0237(14) -0.0015(11) 0.0139(12) -0.0066(11)
C5 0.0260(15) 0.0381(17) 0.0318(16) 0.0087(13) 0.0179(14) 0.0015(13)
C7 0.0173(12) 0.0229(13) 0.0246(14) -0.0024(11) 0.0125(12) -0.0049(10)
C10 0.0218(14) 0.0258(14) 0.0325(15) -0.0100(12) 0.0179(13) -0.0042(11)
C2 0.0275(14) 0.0233(14) 0.0313(15) -0.0058(11) 0.0205(13) -0.0053(11)
C3 0.0332(16) 0.0314(16) 0.0308(15) -0.0074(12) 0.0240(14) -0.0113(12)
O1 0.0275(10) 0.0400(12) 0.0283(10) 0.0046(9) 0.0182(9) 0.0043(9)
C54 0.0429(18) 0.0449(18) 0.0316(16) 0.0010(15) 0.0231(15) -0.0040(16)
C13 0.0332(16) 0.0231(14) 0.0280(15) -0.0019(11) 0.0220(13) -0.0038(11)
C53 0.0265(15) 0.050(2) 0.0368(17) 0.0191(15) 0.0206(14) 0.0121(14)
C14 0.0349(16) 0.0212(13) 0.0208(13) -0.0003(10) 0.0194(13) -0.0017(11)
C18 0.0403(17) 0.0240(14) 0.0373(16) -0.0045(12) 0.0308(15) -0.0044(12)
C52 0.059(2) 0.084(3) 0.046(2) -0.010(2) 0.039(2) -0.028(2)
C12 0.0204(14) 0.0297(15) 0.0277(15) 0.0022(12) 0.0124(12) 0.0007(11)
C16 0.0475(19) 0.0250(15) 0.0338(16) -0.0048(12) 0.0281(16) -0.0132(13)
C17 0.0362(16) 0.0351(16) 0.0346(16) -0.0065(13) 0.0277(15) -0.0101(13)
C15 0.0485(19) 0.0188(13) 0.0343(16) -0.0043(12) 0.0299(16) -0.0044(13)
C11 0.0189(14) 0.0285(15) 0.0405(17) -0.0030(13) 0.0162(14) 0.0020(11)
C51 0.0401(19) 0.062(2) 0.042(2) 0.0152(17) 0.0272(17) 0.0017(17)
C4 0.0342(17) 0.0442(18) 0.0271(15) 0.0036(13) 0.0207(14) -0.0044(14)
O3 0.0307(11) 0.0368(11) 0.0312(11) -0.0018(9) 0.0209(10) -0.0064(9)
O4 0.0448(13) 0.0365(12) 0.0366(12) -0.0095(9) 0.0270(11) -0.0020(10)
O2 0.0385(13) 0.0297(12) 0.0851(19) 0.0004(12) 0.0434(14) 0.0034(10)
C84 0.060(2) 0.074(3) 0.048(2) -0.023(2) 0.037(2) -0.017(2)
C64 0.0288(17) 0.077(3) 0.0402(19) 0.0147(18) 0.0235(16) -0.0027(17)
C63 0.0408(18) 0.0377(17) 0.0325(16) -0.0008(13) 0.0254(15) 0.0012(14)
C62 0.050(2) 0.065(2) 0.0367(19) -0.0152(17) 0.0264(18) -0.0284(19)
C74 0.0336(17) 0.055(2) 0.058(2) 0.0164(17) 0.0348(18) 0.0113(16)
C83 0.070(3) 0.0389(19) 0.043(2) -0.0020(15) 0.041(2) -0.0011(17)
C82 0.062(2) 0.052(2) 0.054(2) -0.0217(18) 0.043(2) -0.0102(19)
C73 0.0389(19) 0.0400(19) 0.070(3) -0.0045(17) 0.035(2) 0.0046(15)
C81 0.071(3) 0.082(3) 0.038(2) 0.005(2) 0.032(2) 0.021(2)
C72 0.060(2) 0.0308(19) 0.107(3) -0.003(2) 0.060(3) -0.0031(17)
C71 0.138(4) 0.038(2) 0.157(5) 0.033(3) 0.136(4) 0.035(2)
C61 0.079(3) 0.294(9) 0.047(3) -0.074(4) 0.047(3) -0.118(5)
Li1 0.029(3) 0.037(3) 0.039(3) -0.007(2) 0.022(2) -0.001(2)

loop_
_atom_type_symbol
_atom_type_description
_atom_type_scat_dispersion_real
_atom_type_scat_dispersion_imag
_atom_type_scat_source
C C 0.0033 0.0016 'International Tables Vol C Tables 4.2.6.8 and 6.1.1.4'
H H 0.0000 0.0000 'International Tables Vol C Tables 4.2.6.8 and 6.1.1.4'
Li Li -0.0003 0.0001 'International Tables Vol C Tables 4.2.6.8 and 6.1.1.4'
O O 0.0106 0.0060 'International Tables Vol C Tables 4.2.6.8 and 6.1.1.4'
Zr Zr -2.9673 0.5597 'International Tables Vol C Tables 4.2.6.8 and 6.1.1.4'

loop_
_geom_angle_atom_site_label_1
_geom_angle_atom_site_label_2
_geom_angle_atom_site_label_3
_geom_angle
_geom_angle_site_symmetry_1
_geom_angle_site_symmetry_3
C1 Zr1 C1 143.66(13) 2_656 .
C1 Zr1 C8 88.47(9) 2_656 .
C1 Zr1 C8 72.00(9) . .
C1 Zr1 C8 71.99(9) 2_656 2_656
C1 Zr1 C8 88.47(9) . 2_656
C8 Zr1 C8 114.84(12) . 2_656
C1 Zr1 C13 93.19(9) 2_656 .
C1 Zr1 C13 116.75(9) . .
C8 Zr1 C13 90.76(9) . .
C8 Zr1 C13 149.29(9) 2_656 .
C1 Zr1 C13 116.74(9) 2_656 2_656
C1 Zr1 C13 93.18(9) . 2_656
C8 Zr1 C13 149.29(9) . 2_656
C8 Zr1 C13 90.76(9) 2_656 2_656
C13 Zr1 C13 71.67(13) . 2_656
C10 C9 C8 123.7(3) . .
C9 C8 C7 115.4(2) . .
C9 C8 Zr1 127.49(19) . .
C7 C8 Zr1 116.68(18) . .
C2 C1 C6 115.4(2) . .
C2 C1 Zr1 126.84(19) . .
C6 C1 Zr1 117.59(18) . .
C5 C6 C1 121.1(2) . .
C5 C6 C7 122.4(2) . .
C1 C6 C7 116.5(2) . .
C4 C5 C6 120.3(3) . .
C12 C7 C8 121.4(2) . .
C12 C7 C6 121.9(2) . .
C8 C7 C6 116.6(2) . .
C11 C10 C9 119.2(3) . .
C3 C2 C1 123.9(3) . .
C4 C3 C2 118.7(3) . .
C53 O1 C54 108.8(2) . .
C53 O1 Li1 123.1(2) . .
C54 O1 Li1 123.5(2) . .
O1 C54 C52 105.7(3) . .
C18 C13 C14 115.6(2) . .
C18 C13 Zr1 127.1(2) . .
C14 C13 Zr1 116.71(19) . .
O1 C53 C51 106.2(2) . .
C15 C14 C13 121.2(3) . .
C15 C14 C14 121.93(17) . 2_656
C13 C14 C14 116.89(16) . 2_656
C17 C18 C13 123.2(3) . .
C51 C52 C54 104.4(3) . .
C7 C12 C11 120.6(3) . .
C17 C16 C15 119.2(3) . .
C16 C17 C18 119.8(3) . .
C16 C15 C14 121.0(3) . .
C10 C11 C12 119.6(3) . .
C52 C51 C53 102.0(3) . .
C3 C4 C5 120.7(3) . .
C64 O3 C63 108.4(2) . .
C64 O3 Li1 129.8(2) . .
C63 O3 Li1 120.8(2) . .
C83 O4 C82 109.7(3) . .
C83 O4 Li1 123.0(2) . .
C82 O4 Li1 124.9(3) . .
C74 O2 C72 108.9(2) . .
C74 O2 Li1 123.0(2) . .
C72 O2 Li1 127.4(2) . .
C82 C84 C81 101.6(3) . .
C61 C64 O3 107.7(3) . .
O3 C63 C62 106.5(2) . .
C61 C62 C63 104.1(3) . .
O2 C74 C71 104.8(3) . .
O4 C83 C81 105.6(3) . .
O4 C82 C84 105.8(3) . .
C71 C73 C72 105.2(3) . .
C83 C81 C84 102.9(3) . .
O2 C72 C73 107.1(3) . .
C73 C71 C74 104.1(3) . .
C64 C61 C62 110.2(3) . .
O1 Li1 O3 115.6(3) . .
O1 Li1 O2 106.4(3) . .
O3 Li1 O2 107.1(3) . .
O1 Li1 O4 109.5(3) . .
O3 Li1 O4 109.7(3) . .
O2 Li1 O4 108.4(3) . .

loop_
_geom_bond_atom_site_label_1
_geom_bond_atom_site_label_2
_geom_bond_distance
_geom_bond_site_symmetry_2
Zr1 C1 2.347(3) 2_656
Zr1 C1 2.347(3) .
Zr1 C8 2.370(3) .
Zr1 C8 2.370(3) 2_656
Zr1 C13 2.381(3) .
Zr1 C13 2.381(3) 2_656
C9 C10 1.392(4) .
C9 C8 1.403(4) .
C8 C7 1.419(4) .
C1 C2 1.407(4) .
C1 C6 1.421(4) .
C6 C5 1.398(4) .
C6 C7 1.497(4) .
C5 C4 1.386(4) .
C7 C12 1.396(4) .
C10 C11 1.382(4) .
C2 C3 1.389(4) .
C3 C4 1.374(4) .
O1 C53 1.442(3) .
O1 C54 1.447(4) .
O1 Li1 1.895(5) .
C54 C52 1.524(5) .
C13 C18 1.408(4) .
C13 C14 1.419(4) .
C53 C51 1.516(4) .
C14 C15 1.396(4) .
C14 C14 1.490(5) 2_656
C18 C17 1.392(4) .
C52 C51 1.480(5) .
C12 C11 1.393(4) .
C16 C17 1.380(4) .
C16 C15 1.392(4) .
O3 C64 1.435(4) .
O3 C63 1.444(3) .
O3 Li1 1.904(5) .
O4 C83 1.433(4) .
O4 C82 1.444(4) .
O4 Li1 1.921(6) .
O2 C74 1.421(4) .
O2 C72 1.457(4) .
O2 Li1 1.907(6) .
C84 C82 1.468(5) .
C84 C81 1.536(6) .
C64 C61 1.399(5) .
C63 C62 1.506(5) .
C62 C61 1.481(5) .
C74 C71 1.509(5) .
C83 C81 1.499(5) .
C73 C71 1.482(5) .
C73 C72 1.480(5) .

loop_
_geom_torsion_atom_site_label_1
_geom_torsion_atom_site_label_2
_geom_torsion_atom_site_label_3
_geom_torsion_atom_site_label_4
_geom_torsion
_geom_torsion_site_symmetry_1
_geom_torsion_site_symmetry_4
C10 C9 C8 C7 0.0(4) . .
C10 C9 C8 Zr1 172.21(19) . .
C1 Zr1 C8 C9 -28.8(2) 2_656 .
C1 Zr1 C8 C9 -177.7(2) . .
C8 Zr1 C8 C9 -98.1(2) 2_656 .
C13 Zr1 C8 C9 64.4(2) . .
C13 Zr1 C8 C9 118.0(2) 2_656 .
C1 Zr1 C8 C7 143.30(19) 2_656 .
C1 Zr1 C8 C7 -5.57(18) . .
C8 Zr1 C8 C7 73.97(17) 2_656 .
C13 Zr1 C8 C7 -123.54(19) . .
C13 Zr1 C8 C7 -69.9(3) 2_656 .
C1 Zr1 C1 C2 125.8(2) 2_656 .
C8 Zr1 C1 C2 -173.5(2) . .
C8 Zr1 C1 C2 69.7(2) 2_656 .
C13 Zr1 C1 C2 -92.0(2) . .
C13 Zr1 C1 C2 -20.9(2) 2_656 .
C1 Zr1 C1 C6 -59.22(18) 2_656 .
C8 Zr1 C1 C6 1.50(18) . .
C8 Zr1 C1 C6 -115.3(2) 2_656 .
C13 Zr1 C1 C6 83.0(2) . .
C13 Zr1 C1 C6 154.0(2) 2_656 .
C2 C1 C6 C5 -0.6(4) . .
Zr1 C1 C6 C5 -176.1(2) . .
C2 C1 C6 C7 178.1(2) . .
Zr1 C1 C6 C7 2.5(3) . .
C1 C6 C5 C4 1.1(4) . .
C7 C6 C5 C4 -177.5(3) . .
C9 C8 C7 C12 1.6(4) . .
Zr1 C8 C7 C12 -171.41(19) . .
C9 C8 C7 C6 -178.1(2) . .
Zr1 C8 C7 C6 8.9(3) . .
C5 C6 C7 C12 -8.7(4) . .
C1 C6 C7 C12 172.7(2) . .
C5 C6 C7 C8 171.0(2) . .
C1 C6 C7 C8 -7.6(3) . .
C8 C9 C10 C11 -1.7(4) . .
C6 C1 C2 C3 0.0(4) . .
Zr1 C1 C2 C3 175.04(19) . .
C1 C2 C3 C4 0.2(4) . .
C53 O1 C54 C52 -4.4(4) . .
Li1 O1 C54 C52 -161.0(3) . .
C1 Zr1 C13 C18 68.9(2) 2_656 .
C1 Zr1 C13 C18 -89.8(2) . .
C8 Zr1 C13 C18 -19.6(2) . .
C8 Zr1 C13 C18 128.1(2) 2_656 .
C13 Zr1 C13 C18 -173.9(3) 2_656 .
C1 Zr1 C13 C14 -120.5(2) 2_656 .
C1 Zr1 C13 C14 80.8(2) . .
C8 Zr1 C13 C14 151.0(2) . .
C8 Zr1 C13 C14 -61.4(3) 2_656 .
C13 Zr1 C13 C14 -3.38(14) 2_656 .
C54 O1 C53 C51 -17.8(3) . .
Li1 O1 C53 C51 138.9(3) . .
C18 C13 C14 C15 2.2(4) . .
Zr1 C13 C14 C15 -169.4(2) . .
C18 C13 C14 C14 -178.8(3) . 2_656
Zr1 C13 C14 C14 9.5(4) . 2_656
C14 C13 C18 C17 -0.8(4) . .
Zr1 C13 C18 C17 169.9(2) . .
O1 C54 C52 C51 25.4(4) . .
C8 C7 C12 C11 -1.7(4) . .
C6 C7 C12 C11 178.0(2) . .
C15 C16 C17 C18 1.2(4) . .
C13 C18 C17 C16 -0.9(5) . .
C17 C16 C15 C14 0.2(4) . .
C13 C14 C15 C16 -2.0(4) . .
C14 C14 C15 C16 179.1(3) 2_656 .
C9 C10 C11 C12 1.7(4) . .
C7 C12 C11 C10 0.0(4) . .
C54 C52 C51 C53 -35.0(4) . .
O1 C53 C51 C52 33.0(4) . .
C2 C3 C4 C5 0.3(4) . .
C6 C5 C4 C3 -0.9(4) . .
C63 O3 C64 C61 18.0(5) . .
Li1 O3 C64 C61 -151.1(4) . .
C64 O3 C63 C62 -16.7(3) . .
Li1 O3 C63 C62 153.6(3) . .
O3 C63 C62 C61 9.1(5) . .
C72 O2 C74 C71 23.6(4) . .
Li1 O2 C74 C71 -147.7(3) . .
C82 O4 C83 C81 4.9(4) . .
Li1 O4 C83 C81 -158.4(3) . .
C83 O4 C82 C84 19.4(4) . .
Li1 O4 C82 C84 -177.7(3) . .
C81 C84 C82 O4 -34.5(4) . .
O4 C83 C81 C84 -25.9(4) . .
C82 C84 C81 C83 36.9(4) . .
C74 O2 C72 C73 -6.2(4) . .
Li1 O2 C72 C73 164.5(3) . .
C71 C73 C72 O2 -14.1(5) . .
C72 C73 C71 C74 27.8(5) . .
O2 C74 C71 C73 -31.7(4) . .
O3 C64 C61 C62 -12.0(7) . .
C63 C62 C61 C64 1.7(7) . .
C53 O1 Li1 O3 143.7(3) . .
C54 O1 Li1 O3 -63.0(4) . .
C53 O1 Li1 O2 -97.7(3) . .
C54 O1 Li1 O2 55.6(4) . .
C53 O1 Li1 O4 19.3(4) . .
C54 O1 Li1 O4 172.6(2) . .
C64 O3 Li1 O1 -149.4(3) . .
C63 O3 Li1 O1 42.6(4) . .
C64 O3 Li1 O2 92.3(4) . .
C63 O3 Li1 O2 -75.6(3) . .
C64 O3 Li1 O4 -25.1(4) . .
C63 O3 Li1 O4 166.9(2) . .
C74 O2 Li1 O1 -164.3(3) . .
C72 O2 Li1 O1 26.2(5) . .
C74 O2 Li1 O3 -40.2(4) . .
C72 O2 Li1 O3 150.2(3) . .
C74 O2 Li1 O4 78.0(4) . .
C72 O2 Li1 O4 -91.5(4) . .
C83 O4 Li1 O1 69.6(4) . .
C82 O4 Li1 O1 -91.1(4) . .
C83 O4 Li1 O3 -58.2(4) . .
C82 O4 Li1 O3 141.1(3) . .
C83 O4 Li1 O2 -174.8(3) . .
C82 O4 Li1 O2 24.5(4) . .
